data_2106116
loop_
_publ_author_name
'Tachez, M.'
'Theobald, F.R.'

_publ_section_title
;
 Structure du sulfate de vanadyle hexahydrate
;
_journal_name_full 'Acta Crystallographica B (24,1968-38,1982)'
_journal_page_first 249
_journal_page_last 254
_journal_volume 36
_journal_year 1980
_chemical_formula_sum 'H12 O11 S V'
_chemical_name_systematic 'V O S O4 (H2 O)6'
_space_group_IT_number 2
_symmetry_space_group_name_Hall '-P 1'
_symmetry_space_group_name_H-M 'P -1'
_cell_angle_alpha 101.9
_cell_angle_beta 95.54
_cell_angle_gamma 92.12
_cell_formula_units_Z 2
_cell_length_a 7.473
_cell_length_b 10.137
_cell_length_c 6.202
_cell_volume 456.799
_citation_journal_id_ASTM ACBCAR
_cod_data_source_file Tachez_ACBCAR_1980_647.cif
_cod_data_source_block H12O11S1V1
_cod_original_cell_volume 456.7991
_cod_original_formula_sum 'H12 O11 S1 V1'
_cod_database_code 2106116

loop_
_symmetry_equiv_pos_as_xyz
x,y,z
-x,-y,-z

loop_
_atom_site_label
_atom_site_type_symbol
_atom_site_fract_x
_atom_site_fract_y
_atom_site_fract_z
_atom_site_occupancy
_atom_site_U_iso_or_equiv
O7 O-2 0.8068 0.4552 0.3245 1 0.0
O3 O-2 0.235 0.1867 -0.2465 1 0.0
V1 V+4 0.2693 0.2835 0.0755 1 0.0
O4 O-2 0.3405 0.3469 0.4045 1 0.0
H11 H+1 0.853 0.406 0.367 1 0.0
O11 O-2 0.0666 0.7519 0.4761 1 0.0
H5 H+1 0.42 0.318 0.458 1 0.0
O8 O-2 0.3698 0.7328 0.3758 1 0.0
S1 S+6 0.2304 0.8286 0.4337 1 0.0
O9 O-2 0.2931 0.9256 0.6402 1 0.0
O6 O-2 0.5234 0.3287 0.0261 1 0.0
O5 O-2 0.3825 0.0995 0.1345 1 0.0
H9 H+1 0.59 0.371 0.098 1 0.0
H8 H+1 0.483 0.088 0.169 1 0.0
H6 H+1 0.302 0.413 0.477 1 0.0
H12 H+1 0.886 0.486 0.258 1 0.0
O10 O-2 0.1833 0.8985 0.2534 1 0.0
H2 H+1 0.008 0.186 0.226 1 0.0
O1 O-2 0.1735 0.4167 0.0464 1 0.0
H7 H+1 0.327 0.033 0.162 1 0.0
H4 H+1 0.147 0.194 -0.341 1 0.0
H10 H+1 0.565 0.302 -0.083 1 0.0
O2 O-2 0.045 0.1764 0.1168 1 0.0
H1 H+1 -0.035 0.151 0.019 1 0.0
H3 H+1 0.255 0.1 -0.292 1 0.0
